data_4327113
loop_
_publ_author_name
'Chanchal Bhaumik'
'Debasish Saha'
'Shyamal Das'
'Sujoy Baitalik'

_publ_section_title
;
 Synthesis, Structural Characterization, Photophysical, Electrochemical,
 and Anion-Sensing Studies of Luminescent Homo- and Heteroleptic
 Ruthenium(II) and Osmium(II) Complexes Based on Terpyridyl-imidazole
 Ligand
;
_journal_name_full 'Inorganic Chemistry'
_journal_page_first 12586
_journal_page_last 12600
_journal_paper_doi 10.1021/ic201610w
_journal_volume 50
_journal_year 2011
_chemical_formula_sum 'C55 H36 Cl2 N10 O10 Ru'
_chemical_formula_weight 1168.91
_chemical_name_systematic
;
 ?
;
_space_group_IT_number 2
_symmetry_cell_setting triclinic
_symmetry_space_group_name_Hall '-P 1'
_symmetry_space_group_name_H-M 'P -1'
_atom_sites_solution_hydrogens geom
_atom_sites_solution_primary direct
_atom_sites_solution_secondary difmap
_audit_creation_method SHELXL-97
_cell_angle_alpha 77.681(6)
_cell_angle_beta 83.095(6)
_cell_angle_gamma 69.194(6)
_cell_formula_units_Z 2
_cell_length_a 13.161(3)
_cell_length_b 15.363(3)
_cell_length_c 16.558(4)
_cell_measurement_reflns_used 6102
_cell_measurement_temperature 296(2)
_cell_measurement_theta_max 22.82
_cell_measurement_theta_min 2.38
_cell_volume 3053.9(12)
_computing_cell_refinement 'Bruker SMART'
_computing_data_collection 'Bruker SMART'
_computing_data_reduction 'Bruker SAINT'
_computing_molecular_graphics 'Bruker SHELXTL'
_computing_publication_material 'Bruker SHELXTL'
_computing_structure_refinement 'SHELXL-97 (Sheldrick, 1997)'
_computing_structure_solution 'SHELXL-97 (Sheldrick, 1997)'
_diffrn_ambient_temperature 296(2)
_diffrn_measured_fraction_theta_full 0.991
_diffrn_measured_fraction_theta_max 0.991
_diffrn_measurement_device_type 'CCD area detector'
_diffrn_measurement_method 'phi and omega scans'
_diffrn_radiation_monochromator graphite
_diffrn_radiation_source 'fine-focus sealed tube'
_diffrn_radiation_type MoK\a
_diffrn_radiation_wavelength 0.71073
_diffrn_reflns_av_R_equivalents 0.0696
_diffrn_reflns_av_sigmaI/netI 0.0891
_diffrn_reflns_limit_h_max 15
_diffrn_reflns_limit_h_min -15
_diffrn_reflns_limit_k_max 18
_diffrn_reflns_limit_k_min -17
_diffrn_reflns_limit_l_max 18
_diffrn_reflns_limit_l_min -19
_diffrn_reflns_number 34480
_diffrn_reflns_theta_full 24.79
_diffrn_reflns_theta_max 24.79
_diffrn_reflns_theta_min 1.44
_diffrn_standards_decay_% <1
_exptl_absorpt_coefficient_mu 0.404
_exptl_absorpt_correction_T_max 0.8918
_exptl_absorpt_correction_T_min 0.8296
_exptl_absorpt_correction_type multi-scan
_exptl_absorpt_process_details 'SADABS (Sheldrick, 1997)'
_exptl_crystal_colour red
_exptl_crystal_density_diffrn 1.271
_exptl_crystal_description rectangular
_exptl_crystal_F_000 1188
_exptl_crystal_size_max 0.48
_exptl_crystal_size_mid 0.33
_exptl_crystal_size_min 0.29
_platon_squeeze_details
;
;
_refine_diff_density_max 0.541
_refine_diff_density_min -0.512
_refine_diff_density_rms 0.076
_refine_ls_extinction_method none
_refine_ls_goodness_of_fit_ref 0.868
_refine_ls_hydrogen_treatment constr
_refine_ls_matrix_type fullcycle
_refine_ls_number_parameters 739
_refine_ls_number_reflns 10415
_refine_ls_number_restraints 0
_refine_ls_restrained_S_all 0.868
_refine_ls_R_factor_all 0.1063
_refine_ls_R_factor_gt 0.0548
_refine_ls_shift/su_max 0.002
_refine_ls_shift/su_mean 0.000
_refine_ls_structure_factor_coef Fsqd
_refine_ls_weighting_details 'calc w=1/[\s^2^(Fo^2^)+(0.1000P)^2^+0.0000P] where P=(Fo^2^+2Fc^2^)/3'
_refine_ls_weighting_scheme calc
_refine_ls_wR_factor_gt 0.1378
_refine_ls_wR_factor_ref 0.1595
_reflns_number_gt 5915
_reflns_number_total 10415
_reflns_threshold_expression >2sigma(I)
_cod_data_source_file ic201610w_si_002.cif
_cod_data_source_block 2
_cod_original_cell_volume 3053.9(11)
_cod_original_sg_symbol_H-M 'P -1 '
_cod_database_code 4327113

loop_
_symmetry_equiv_pos_as_xyz
'x, y, z'
'-x, -y, -z'

loop_
_atom_site_label
_atom_site_type_symbol
_atom_site_fract_x
_atom_site_fract_y
_atom_site_fract_z
_atom_site_U_iso_or_equiv
_atom_site_adp_type
_atom_site_occupancy
_atom_site_symmetry_multiplicity
_atom_site_calc_flag
_atom_site_refinement_flags
Ru1 Ru 0.26783(3) 0.01609(3) 0.25993(2) 0.04757(14) Uani 1 1 d .
C1 C 0.3698(4) 0.0935(3) 0.0809(3) 0.0539(12) Uani 1 1 d .
C2 C 0.4255(4) 0.1505(4) 0.0939(3) 0.0662(14) Uani 1 1 d .
H10A H 0.4319 0.1586 0.1470 0.079 Uiso 1 1 calc R
C3 C 0.4704(5) 0.1942(4) 0.0265(3) 0.0875(19) Uani 1 1 d .
H3 H 0.5071 0.2337 0.0333 0.105 Uiso 1 1 calc R
C4 C 0.4622(5) 0.1804(5) -0.0530(3) 0.0918(19) Uani 1 1 d .
H4 H 0.4935 0.2114 -0.0979 0.110 Uiso 1 1 calc R
C5 C 0.4102(5) 0.1237(4) -0.0666(3) 0.0835(18) Uani 1 1 d .
H8A H 0.4057 0.1153 -0.1198 0.100 Uiso 1 1 calc R
C6 C 0.3645(4) 0.0792(4) 0.0003(3) 0.0622(13) Uani 1 1 d .
C7 C 0.2773(4) -0.0021(3) 0.0896(3) 0.0574(13) Uani 1 1 d .
C8 C 0.2164(4) -0.0620(3) 0.1293(3) 0.0609(13) Uani 1 1 d .
C9 C 0.1717(5) -0.1137(4) 0.0957(3) 0.0887(19) Uani 1 1 d .
H9 H 0.1803 -0.1137 0.0392 0.106 Uiso 1 1 calc R
C10 C 0.1147(5) -0.1650(4) 0.1455(4) 0.0895(19) Uani 1 1 d .
H6A H 0.0846 -0.2003 0.1231 0.107 Uiso 1 1 calc R
C11 C 0.1015(5) -0.1644(4) 0.2314(4) 0.0770(16) Uani 1 1 d .
H11 H 0.0624 -0.1987 0.2661 0.092 Uiso 1 1 calc R
C12 C 0.1476(4) -0.1119(3) 0.2623(3) 0.0519(12) Uani 1 1 d .
C13 C 0.1450(4) -0.0993(3) 0.3469(3) 0.0518(12) Uani 1 1 d .
C14 C 0.1771(3) -0.0454(3) 0.4485(2) 0.0446(11) Uani 1 1 d .
C15 C 0.2052(4) 0.0037(3) 0.4990(3) 0.0526(12) Uani 1 1 d .
H15 H 0.2423 0.0456 0.4775 0.063 Uiso 1 1 calc R
C16 C 0.1762(4) -0.0124(3) 0.5807(3) 0.0591(13) Uani 1 1 d .
H16 H 0.1937 0.0195 0.6157 0.071 Uiso 1 1 calc R
C17 C 0.1212(4) -0.0750(4) 0.6136(3) 0.0671(14) Uani 1 1 d .
H17 H 0.1044 -0.0846 0.6702 0.081 Uiso 1 1 calc R
C18 C 0.0905(4) -0.1237(4) 0.5651(3) 0.0666(14) Uani 1 1 d .
H18 H 0.0530 -0.1652 0.5870 0.080 Uiso 1 1 calc R
C19 C 0.1196(4) -0.1064(3) 0.4816(3) 0.0496(11) Uani 1 1 d .
C20 C 0.4641(4) -0.1690(3) 0.2750(3) 0.0572(13) Uani 1 1 d .
H20 H 0.4223 -0.1936 0.2512 0.069 Uiso 1 1 calc R
C21 C 0.5678(5) -0.2246(4) 0.2933(3) 0.0665(14) Uani 1 1 d .
H21 H 0.5948 -0.2861 0.2829 0.080 Uiso 1 1 calc R
C22 C 0.6325(5) -0.1905(4) 0.3267(3) 0.0720(15) Uani 1 1 d .
H22 H 0.7045 -0.2273 0.3373 0.086 Uiso 1 1 calc R
C23 C 0.5886(4) -0.0995(4) 0.3448(3) 0.0638(13) Uani 1 1 d .
H23 H 0.6304 -0.0757 0.3694 0.077 Uiso 1 1 calc R
C24 C 0.4826(4) -0.0448(3) 0.3260(3) 0.0484(11) Uani 1 1 d .
C25 C 0.4278(3) 0.0518(3) 0.3399(2) 0.0442(10) Uani 1 1 d .
C26 C 0.4664(4) 0.1022(3) 0.3819(3) 0.0488(11) Uani 1 1 d .
H26 H 0.5350 0.0740 0.4035 0.059 Uiso 1 1 calc R
C27 C 0.4046(4) 0.1938(3) 0.3921(3) 0.0476(11) Uani 1 1 d .
C28 C 0.3023(4) 0.2332(3) 0.3571(3) 0.0509(12) Uani 1 1 d .
H28 H 0.2591 0.2951 0.3610 0.061 Uiso 1 1 calc R
C29 C 0.2653(4) 0.1808(3) 0.3169(2) 0.0445(11) Uani 1 1 d .
C30 C 0.1577(4) 0.2102(3) 0.2818(3) 0.0493(11) Uani 1 1 d .
C31 C 0.0782(4) 0.2974(4) 0.2819(3) 0.0681(14) Uani 1 1 d .
H31 H 0.0905 0.3421 0.3059 0.082 Uiso 1 1 calc R
C32 C -0.0180(5) 0.3184(4) 0.2472(4) 0.0827(17) Uani 1 1 d .
H32 H -0.0721 0.3770 0.2477 0.099 Uiso 1 1 calc R
C33 C -0.0343(5) 0.2518(4) 0.2113(4) 0.0764(16) Uani 1 1 d .
H33 H -0.0993 0.2656 0.1866 0.092 Uiso 1 1 calc R
C34 C 0.0450(4) 0.1659(4) 0.2122(3) 0.0567(13) Uani 1 1 d .
H34 H 0.0332 0.1217 0.1873 0.068 Uiso 1 1 calc R
C35 C 0.4387(4) 0.2486(3) 0.4402(3) 0.0499(11) Uani 1 1 d .
C36 C 0.5453(4) 0.2217(3) 0.4636(3) 0.0600(13) Uani 1 1 d .
H36 H 0.5973 0.1678 0.4481 0.072 Uiso 1 1 calc R
C37 C 0.5753(4) 0.2732(4) 0.5093(3) 0.0635(14) Uani 1 1 d .
H37 H 0.6474 0.2543 0.5232 0.076 Uiso 1 1 calc R
C38 C 0.5005(4) 0.3517(3) 0.5345(3) 0.0503(12) Uani 1 1 d .
C39 C 0.3950(4) 0.3784(3) 0.5133(3) 0.0559(12) Uani 1 1 d .
H39 H 0.3431 0.4312 0.5306 0.067 Uiso 1 1 calc R
C40 C 0.3642(4) 0.3276(3) 0.4663(3) 0.0550(12) Uani 1 1 d .
H40 H 0.2921 0.3474 0.4522 0.066 Uiso 1 1 calc R
C41 C 0.5327(4) 0.4039(3) 0.5867(3) 0.0571(13) Uani 1 1 d .
C42 C 0.6199(4) 0.4507(3) 0.6591(3) 0.0568(13) Uani 1 1 d .
C43 C 0.5137(4) 0.5086(3) 0.6653(3) 0.0544(12) Uani 1 1 d .
C44 C 0.4778(4) 0.5848(3) 0.7100(3) 0.0589(13) Uani 1 1 d .
C45 C 0.3706(5) 0.6479(4) 0.7111(3) 0.0742(16) Uani 1 1 d .
H45 H 0.3183 0.6394 0.6835 0.089 Uiso 1 1 calc R
C46 C 0.3420(5) 0.7223(4) 0.7524(4) 0.0862(18) Uani 1 1 d .
H46 H 0.2713 0.7653 0.7515 0.103 Uiso 1 1 calc R
C47 C 0.4219(6) 0.7326(5) 0.7966(4) 0.0914(19) Uani 1 1 d .
H47 H 0.4032 0.7816 0.8263 0.110 Uiso 1 1 calc R
C48 C 0.5253(5) 0.6712(4) 0.7954(4) 0.0769(16) Uani 1 1 d .
H48 H 0.5765 0.6795 0.8243 0.092 Uiso 1 1 calc R
C49 C 0.5585(4) 0.5956(4) 0.7527(3) 0.0607(13) Uani 1 1 d .
C50 C 0.6708(4) 0.5343(3) 0.7483(3) 0.0596(13) Uani 1 1 d .
C51 C 0.7548(5) 0.5413(4) 0.7892(4) 0.0785(17) Uani 1 1 d .
H51 H 0.7374 0.5872 0.8220 0.094 Uiso 1 1 calc R
C52 C 0.8597(6) 0.4841(5) 0.7826(4) 0.092(2) Uani 1 1 d .
H52 H 0.9118 0.4895 0.8126 0.111 Uiso 1 1 calc R
C53 C 0.8899(5) 0.4184(5) 0.7322(4) 0.092(2) Uani 1 1 d .
H53 H 0.9628 0.3819 0.7257 0.110 Uiso 1 1 calc R
C54 C 0.8129(5) 0.4061(4) 0.6913(4) 0.0770(16) Uani 1 1 d .
H54 H 0.8334 0.3604 0.6580 0.092 Uiso 1 1 calc R
C55 C 0.7038(5) 0.4620(4) 0.6995(3) 0.0630(14) Uani 1 1 d .
Cl1 Cl 0.8118(2) 0.0195(2) 0.16271(15) 0.1403(9) Uani 1 1 d .
Cl2 Cl 0.09282(18) 0.28057(17) 0.54748(13) 0.1060(6) Uani 1 1 d .
N1 N 0.3149(3) 0.0413(3) 0.1359(2) 0.0541(10) Uani 1 1 d .
N2 N 0.3061(4) 0.0193(3) 0.0089(2) 0.0694(12) Uani 1 1 d .
H9A H 0.2904 -0.0013 -0.0307 0.083 Uiso 1 1 calc R
N3 N 0.2035(3) -0.0620(2) 0.2122(2) 0.0495(9) Uani 1 1 d .
N4 N 0.1935(3) -0.0428(2) 0.3632(2) 0.0475(9) Uani 1 1 d .
N5 N 0.1018(3) -0.1400(3) 0.4155(2) 0.0578(10) Uani 1 1 d .
H7A H 0.0688 -0.1799 0.4180 0.069 Uiso 1 1 calc R
N6 N 0.4187(3) -0.0793(2) 0.2900(2) 0.0489(9) Uani 1 1 d .
N7 N 0.3273(3) 0.0920(2) 0.30969(19) 0.0403(8) Uani 1 1 d .
N8 N 0.1407(3) 0.1426(3) 0.2481(2) 0.0504(9) Uani 1 1 d .
N9 N 0.6322(3) 0.3845(3) 0.6099(2) 0.0589(10) Uani 1 1 d .
N10 N 0.4578(3) 0.4780(3) 0.6188(2) 0.0572(10) Uani 1 1 d .
H5A H 0.3890 0.5010 0.6113 0.069 Uiso 1 1 calc R
O1 O 0.8693(9) 0.0703(10) 0.1731(9) 0.303(7) Uani 1 1 d .
O2 O 0.8311(16) -0.0665(12) 0.1569(16) 0.213(10) Uani 0.50 1 d P
O3 O 0.7145(17) 0.0401(13) 0.2345(10) 0.216(7) Uani 0.50 1 d P
O4 O 0.7281(6) 0.0722(5) 0.1142(4) 0.203(4) Uani 1 1 d .
O5 O 0.1903(5) 0.2064(4) 0.5365(4) 0.145(2) Uani 1 1 d .
O6 O 0.0447(16) 0.2652(13) 0.4815(10) 0.270(8) Uani 0.65 1 d P
O7 O 0.0427(13) 0.2450(8) 0.6181(8) 0.185(6) Uani 0.60 1 d P
O8 O 0.0951(6) 0.3638(5) 0.5065(9) 0.276(6) Uani 1 1 d .
O9 O 0.7550(3) 0.4001(3) 0.4423(3) 0.1093(15) Uani 1 1 d .
O10 O 0.9221(6) 0.4733(5) 0.3996(5) 0.189(3) Uani 1 1 d .
O2A O 0.838(2) -0.034(2) 0.2291(9) 0.336(18) Uani 0.50 1 d P
O3A O 0.8841(13) -0.0307(13) 0.0949(8) 0.170(7) Uani 0.50 1 d P
O7A O -0.0121(10) 0.2855(10) 0.5506(15) 0.106(5) Uani 0.35 1 d P
O8A O 0.1146(10) 0.3311(9) 0.6059(10) 0.121(5) Uani 0.40 1 d P

loop_
_atom_site_aniso_label
_atom_site_aniso_U_11
_atom_site_aniso_U_22
_atom_site_aniso_U_33
_atom_site_aniso_U_23
_atom_site_aniso_U_13
_atom_site_aniso_U_12
Ru1 0.0662(3) 0.0562(2) 0.0304(2) -0.00792(16) -0.00256(16) -0.0329(2)
C1 0.065(3) 0.060(3) 0.035(3) -0.009(2) 0.007(2) -0.023(3)
C2 0.092(4) 0.078(4) 0.038(3) -0.012(3) 0.002(3) -0.040(3)
C3 0.126(5) 0.114(5) 0.045(3) -0.010(3) 0.017(3) -0.078(4)
C4 0.115(5) 0.121(5) 0.046(3) 0.001(3) 0.014(3) -0.064(5)
C5 0.120(5) 0.113(5) 0.035(3) -0.010(3) 0.004(3) -0.064(4)
C6 0.082(4) 0.079(3) 0.032(3) -0.015(2) 0.001(2) -0.035(3)
C7 0.076(3) 0.070(3) 0.039(3) -0.017(2) 0.000(2) -0.037(3)
C8 0.077(4) 0.070(3) 0.046(3) -0.010(2) -0.005(3) -0.037(3)
C9 0.148(6) 0.103(5) 0.051(3) -0.023(3) -0.004(4) -0.082(5)
C10 0.139(6) 0.101(4) 0.070(4) -0.022(3) -0.017(4) -0.082(4)
C11 0.105(5) 0.078(4) 0.074(4) -0.018(3) -0.005(3) -0.060(3)
C12 0.059(3) 0.048(3) 0.054(3) -0.009(2) -0.001(2) -0.027(2)
C13 0.066(3) 0.055(3) 0.038(3) -0.007(2) 0.003(2) -0.029(2)
C14 0.051(3) 0.053(3) 0.030(2) -0.003(2) 0.000(2) -0.022(2)
C15 0.057(3) 0.053(3) 0.049(3) -0.008(2) -0.003(2) -0.021(2)
C16 0.078(4) 0.070(3) 0.034(3) -0.009(2) 0.002(2) -0.032(3)
C17 0.083(4) 0.081(4) 0.036(3) -0.004(3) -0.001(3) -0.031(3)
C18 0.074(4) 0.070(3) 0.053(3) 0.002(3) 0.006(3) -0.032(3)
C19 0.059(3) 0.049(3) 0.042(3) -0.005(2) 0.004(2) -0.023(2)
C20 0.079(4) 0.058(3) 0.040(3) -0.010(2) 0.000(3) -0.031(3)
C21 0.087(4) 0.053(3) 0.059(3) -0.015(3) 0.001(3) -0.022(3)
C22 0.072(4) 0.070(4) 0.068(4) -0.012(3) -0.005(3) -0.016(3)
C23 0.070(4) 0.066(3) 0.062(3) -0.016(3) -0.003(3) -0.030(3)
C24 0.056(3) 0.052(3) 0.040(3) -0.007(2) 0.000(2) -0.023(2)
C25 0.055(3) 0.045(3) 0.036(2) -0.007(2) -0.002(2) -0.023(2)
C26 0.052(3) 0.057(3) 0.043(3) -0.009(2) -0.007(2) -0.024(2)
C27 0.059(3) 0.052(3) 0.042(3) -0.011(2) -0.001(2) -0.030(2)
C28 0.069(3) 0.046(3) 0.047(3) -0.017(2) 0.001(2) -0.027(2)
C29 0.057(3) 0.051(3) 0.034(2) -0.007(2) -0.002(2) -0.028(2)
C30 0.055(3) 0.054(3) 0.047(3) -0.006(2) -0.005(2) -0.028(2)
C31 0.062(3) 0.062(3) 0.081(4) -0.014(3) -0.016(3) -0.017(3)
C32 0.072(4) 0.072(4) 0.102(5) -0.019(3) -0.021(3) -0.014(3)
C33 0.068(4) 0.082(4) 0.081(4) -0.001(3) -0.029(3) -0.027(3)
C34 0.067(3) 0.064(3) 0.050(3) -0.006(2) -0.013(3) -0.034(3)
C35 0.060(3) 0.047(3) 0.051(3) -0.014(2) -0.002(2) -0.026(2)
C36 0.059(3) 0.053(3) 0.075(4) -0.018(3) -0.008(3) -0.023(3)
C37 0.066(3) 0.064(3) 0.073(4) -0.018(3) -0.013(3) -0.031(3)
C38 0.058(3) 0.049(3) 0.052(3) -0.009(2) -0.010(2) -0.026(2)
C39 0.061(3) 0.050(3) 0.064(3) -0.024(2) -0.005(3) -0.021(2)
C40 0.063(3) 0.056(3) 0.055(3) -0.011(2) -0.009(2) -0.028(3)
C41 0.072(4) 0.057(3) 0.054(3) -0.013(2) 0.000(3) -0.036(3)
C42 0.072(4) 0.058(3) 0.056(3) -0.014(2) -0.012(3) -0.036(3)
C43 0.069(4) 0.057(3) 0.050(3) -0.010(2) -0.006(2) -0.036(3)
C44 0.073(4) 0.061(3) 0.052(3) -0.011(3) -0.001(3) -0.034(3)
C45 0.083(4) 0.084(4) 0.071(4) -0.031(3) 0.004(3) -0.039(4)
C46 0.082(4) 0.087(4) 0.099(5) -0.039(4) 0.009(4) -0.032(4)
C47 0.109(5) 0.098(5) 0.095(5) -0.052(4) 0.010(4) -0.053(4)
C48 0.092(5) 0.084(4) 0.074(4) -0.036(3) 0.004(3) -0.045(4)
C49 0.076(4) 0.066(3) 0.052(3) -0.014(3) -0.001(3) -0.036(3)
C50 0.083(4) 0.058(3) 0.053(3) -0.010(2) -0.013(3) -0.038(3)
C51 0.102(5) 0.078(4) 0.075(4) -0.019(3) -0.024(4) -0.045(4)
C52 0.096(5) 0.092(5) 0.110(5) -0.022(4) -0.041(4) -0.045(4)
C53 0.079(4) 0.092(4) 0.118(5) -0.026(4) -0.034(4) -0.032(4)
C54 0.075(4) 0.076(4) 0.092(4) -0.023(3) -0.022(3) -0.030(3)
C55 0.074(4) 0.061(3) 0.064(3) -0.004(3) -0.015(3) -0.035(3)
Cl1 0.173(2) 0.152(2) 0.1066(18) -0.0487(15) -0.0678(18) -0.0338(18)
Cl2 0.1100(16) 0.1269(17) 0.1018(15) -0.0268(13) 0.0196(12) -0.0700(14)
N1 0.069(3) 0.065(2) 0.037(2) -0.0086(18) -0.0050(18) -0.034(2)
N2 0.100(3) 0.094(3) 0.031(2) -0.012(2) -0.005(2) -0.052(3)
N3 0.066(3) 0.052(2) 0.038(2) -0.0066(17) -0.0091(18) -0.028(2)
N4 0.058(2) 0.051(2) 0.042(2) -0.0121(17) -0.0032(18) -0.0270(19)
N5 0.073(3) 0.058(2) 0.053(2) -0.0087(19) 0.003(2) -0.038(2)
N6 0.073(3) 0.054(2) 0.0305(19) -0.0060(16) -0.0015(18) -0.035(2)
N7 0.059(2) 0.0390(19) 0.0261(18) -0.0056(15) 0.0004(16) -0.0222(17)
N8 0.064(3) 0.061(2) 0.037(2) -0.0075(18) -0.0066(18) -0.035(2)
N9 0.068(3) 0.058(2) 0.061(3) -0.012(2) -0.012(2) -0.031(2)
N10 0.064(3) 0.063(3) 0.056(3) -0.012(2) -0.007(2) -0.034(2)
O1 0.272(11) 0.419(16) 0.381(16) -0.235(14) 0.001(10) -0.225(12)
O2 0.222(19) 0.140(13) 0.32(3) -0.115(19) -0.072(19) -0.054(12)
O3 0.27(2) 0.214(15) 0.155(14) -0.057(11) 0.040(14) -0.082(15)
O4 0.180(6) 0.245(7) 0.175(6) -0.126(6) -0.086(5) 0.014(6)
O5 0.175(6) 0.112(4) 0.168(6) -0.065(4) 0.059(4) -0.072(4)
O6 0.32(2) 0.36(2) 0.176(13) 0.051(13) -0.120(14) -0.196(18)
O7 0.273(15) 0.154(9) 0.131(9) -0.047(8) 0.142(10) -0.113(10)
O8 0.157(7) 0.117(6) 0.53(2) 0.004(8) 0.046(9) -0.075(5)
O9 0.097(3) 0.114(3) 0.133(4) -0.056(3) -0.007(3) -0.035(3)
O10 0.198(6) 0.179(6) 0.226(8) -0.041(5) -0.004(6) -0.108(5)
O2A 0.28(2) 0.58(5) 0.074(10) -0.138(18) -0.076(13) 0.01(3)
O3A 0.166(14) 0.220(17) 0.097(9) -0.086(10) -0.048(8) 0.011(11)
O7A 0.066(8) 0.105(10) 0.155(16) 0.021(11) 0.011(9) -0.070(8)
O8A 0.113(10) 0.082(8) 0.179(13) -0.079(9) -0.032(10) -0.007(7)

loop_
_atom_type_symbol
_atom_type_description
_atom_type_scat_dispersion_real
_atom_type_scat_dispersion_imag
_atom_type_scat_source
C C 0.0033 0.0016 'International Tables Vol C Tables 4.2.6.8 and 6.1.1.4'
H H 0.0000 0.0000 'International Tables Vol C Tables 4.2.6.8 and 6.1.1.4'
N N 0.0061 0.0033 'International Tables Vol C Tables 4.2.6.8 and 6.1.1.4'
O O 0.0106 0.0060 'International Tables Vol C Tables 4.2.6.8 and 6.1.1.4'
Cl Cl 0.1484 0.1585 'International Tables Vol C Tables 4.2.6.8 and 6.1.1.4'
Ru Ru -1.2594 0.8363 'International Tables Vol C Tables 4.2.6.8 and 6.1.1.4'

loop_
_geom_angle_atom_site_label_1
_geom_angle_atom_site_label_2
_geom_angle_atom_site_label_3
_geom_angle
N7 Ru1 N3 178.13(14)
N7 Ru1 N6 78.84(13)
N3 Ru1 N6 101.75(14)
N7 Ru1 N8 79.31(13)
N3 Ru1 N8 100.11(14)
N6 Ru1 N8 158.14(13)
N7 Ru1 N4 100.48(13)
N3 Ru1 N4 77.74(13)
N6 Ru1 N4 92.35(13)
N8 Ru1 N4 92.29(14)
N7 Ru1 N1 103.75(13)
N3 Ru1 N1 78.03(14)
N6 Ru1 N1 92.43(14)
N8 Ru1 N1 92.05(14)
N4 Ru1 N1 155.78(14)
C2 C1 N1 131.4(4)
C2 C1 C6 120.4(4)
N1 C1 C6 108.3(4)
C3 C2 C1 117.7(5)
C2 C3 C4 120.9(5)
C5 C4 C3 122.2(5)
C4 C5 C6 117.9(5)
C5 C6 N2 133.3(4)
C5 C6 C1 120.9(5)
N2 C6 C1 105.8(4)
N1 C7 N2 111.0(3)
N1 C7 C8 119.4(4)
N2 C7 C8 129.6(4)
N3 C8 C9 119.9(4)
N3 C8 C7 110.3(4)
C9 C8 C7 129.8(5)
C10 C9 C8 119.9(5)
C9 C10 C11 119.9(5)
C12 C11 C10 118.3(5)
N3 C12 C11 120.9(4)
N3 C12 C13 110.3(3)
C11 C12 C13 128.8(4)
N4 C13 N5 112.1(3)
N4 C13 C12 119.0(4)
N5 C13 C12 128.9(4)
C19 C14 C15 120.5(4)
C19 C14 N4 108.9(3)
C15 C14 N4 130.6(4)
C16 C15 C14 117.2(4)
C15 C16 C17 122.0(5)
C16 C17 C18 122.3(5)
C19 C18 C17 115.4(5)
N5 C19 C18 131.7(4)
N5 C19 C14 105.7(3)
C18 C19 C14 122.5(4)
N6 C20 C21 123.0(4)
C20 C21 C22 120.3(5)
C21 C22 C23 118.6(5)
C24 C23 C22 119.8(5)
C23 C24 N6 121.0(4)
C23 C24 C25 125.3(4)
N6 C24 C25 113.7(4)
N7 C25 C26 119.5(3)
N7 C25 C24 113.3(3)
C26 C25 C24 127.2(4)
C27 C26 C25 121.4(4)
C26 C27 C28 116.7(4)
C26 C27 C35 123.7(4)
C28 C27 C35 119.6(4)
C29 C28 C27 120.6(4)
N7 C29 C28 120.4(4)
N7 C29 C30 112.8(3)
C28 C29 C30 126.8(4)
N8 C30 C31 120.8(3)
N8 C30 C29 114.6(3)
C31 C30 C29 124.5(3)
C32 C31 C30 120.3(5)
C31 C32 C33 119.1(5)
C34 C33 C32 119.8(5)
N8 C34 C33 122.2(5)
C40 C35 C36 117.1(4)
C40 C35 C27 120.6(4)
C36 C35 C27 122.3(4)
C37 C36 C35 121.4(5)
C38 C37 C36 120.9(5)
C37 C38 C39 118.6(4)
C37 C38 C41 120.4(4)
C39 C38 C41 121.0(4)
C38 C39 C40 120.9(4)
C35 C40 C39 121.1(4)
N9 C41 N10 112.4(4)
N9 C41 C38 125.7(5)
N10 C41 C38 121.8(4)
C43 C42 N9 111.4(4)
C43 C42 C55 121.4(5)
N9 C42 C55 127.1(5)
C42 C43 N10 105.3(4)
C42 C43 C44 123.7(4)
N10 C43 C44 131.0(5)
C45 C44 C49 120.6(5)
C45 C44 C43 123.3(5)
C49 C44 C43 116.0(5)
C46 C45 C44 120.6(5)
C45 C46 C47 119.1(6)
C48 C47 C46 119.9(6)
C47 C48 C49 122.9(6)
C48 C49 C44 116.8(5)
C48 C49 C50 121.8(5)
C44 C49 C50 121.3(5)
C51 C50 C55 115.2(5)
C51 C50 C49 124.1(5)
C55 C50 C49 120.7(4)
C52 C51 C50 122.8(6)
C51 C52 C53 120.7(6)
C52 C53 C54 120.1(6)
C53 C54 C55 120.1(6)
C54 C55 C50 121.0(5)
C54 C55 C42 122.2(5)
C50 C55 C42 116.8(5)
O2A Cl1 O2 68.6(16)
O2A Cl1 O1 92.2(15)
O2 Cl1 O1 136.2(11)
O2A Cl1 O4 144.9(14)
O2 Cl1 O4 106.3(9)
O1 Cl1 O4 110.8(8)
O2A Cl1 O3A 106.9(12)
O2 Cl1 O3A 54.4(10)
O1 Cl1 O3A 99.1(9)
O4 Cl1 O3A 95.5(6)
O2A Cl1 O3 67.6(11)
O2 Cl1 O3 104.4(14)
O1 Cl1 O3 103.5(9)
O4 Cl1 O3 81.2(8)
O3A Cl1 O3 156.9(10)
O8 Cl2 O7A 105.9(7)
O8 Cl2 O7 138.3(7)
O7A Cl2 O7 57.7(8)
O8 Cl2 O5 112.7(4)
O7A Cl2 O5 131.2(7)
O7 Cl2 O5 104.6(7)
O8 Cl2 O6 92.6(9)
O7A Cl2 O6 56.8(9)
O7 Cl2 O6 104.3(9)
O5 Cl2 O6 92.2(9)
O8 Cl2 O8A 71.6(7)
O7A Cl2 O8A 113.6(11)
O7 Cl2 O8A 80.8(8)
O5 Cl2 O8A 106.2(5)
O6 Cl2 O8A 159.2(10)
C7 N1 C1 106.2(3)
C7 N1 Ru1 112.9(2)
C1 N1 Ru1 140.8(2)
C7 N2 C6 108.8(3)
C12 N3 C8 121.2(3)
C12 N3 Ru1 119.6(2)
C8 N3 Ru1 119.3(2)
C13 N4 C14 105.4(3)
C13 N4 Ru1 113.4(2)
C14 N4 Ru1 141.2(2)
C13 N5 C19 107.9(3)
C20 N6 C24 117.3(3)
C20 N6 Ru1 127.9(2)
C24 N6 Ru1 114.8(2)
C29 N7 C25 121.4(2)
C29 N7 Ru1 119.3(2)
C25 N7 Ru1 119.19(19)
C34 N8 C30 117.8(3)
C34 N8 Ru1 128.4(3)
C30 N8 Ru1 113.9(2)
C41 N9 C42 103.9(4)
C41 N10 C43 106.9(4)
Cl1 O1 O2A 42.1(5)
Cl1 O2 O3A 72.9(14)
Cl1 O2 O2A 54.1(15)
O3A O2 O2A 110(2)
O2A O3 Cl1 44.4(9)
O7A O6 Cl2 58.8(9)
O7A O7 Cl2 60.2(6)
Cl2 O8 O8A 58.5(6)
Cl1 O2A O2 57.3(9)
Cl1 O2A O3 68.1(13)
O2 O2A O3 98.7(16)
Cl1 O2A O1 45.6(13)
O2 O2A O1 94.6(16)
O3 O2A O1 84.0(18)
O2 O3A Cl1 52.7(9)
O7 O7A O6 114.2(15)
O7 O7A Cl2 62.2(8)
O6 O7A Cl2 64.5(9)
Cl2 O8A O8 49.9(5)

loop_
_geom_bond_atom_site_label_1
_geom_bond_atom_site_label_2
_geom_bond_distance
Ru1 N7 1.966(3)
Ru1 N3 2.016(3)
Ru1 N6 2.049(4)
Ru1 N8 2.054(4)
Ru1 N4 2.066(4)
Ru1 N1 2.069(4)
C1 C2 1.387(6)
C1 N1 1.392(5)
C1 C6 1.413(6)
C2 C3 1.360(7)
C3 C4 1.398(7)
C4 C5 1.349(7)
C5 C6 1.365(7)
C6 N2 1.371(5)
C7 N1 1.348(4)
C7 N2 1.348(5)
C7 C8 1.435(6)
C8 N3 1.363(5)
C8 C9 1.373(6)
C9 C10 1.363(7)
C10 C11 1.412(7)
C11 C12 1.370(6)
C12 N3 1.342(4)
C12 C13 1.449(6)
C13 N4 1.331(4)
C13 N5 1.341(4)
C14 C19 1.391(6)
C14 C15 1.396(6)
C14 N4 1.396(4)
C15 C16 1.355(6)
C16 C17 1.386(7)
C17 C18 1.385(7)
C18 C19 1.384(6)
C19 N5 1.380(4)
C20 N6 1.358(5)
C20 C21 1.358(6)
C21 C22 1.363(7)
C22 C23 1.393(7)
C23 C24 1.381(6)
C24 N6 1.384(4)
C24 C25 1.457(6)
C25 N7 1.352(4)
C25 C26 1.391(5)
C26 C27 1.388(6)
C27 C28 1.405(6)
C27 C35 1.477(4)
C28 C29 1.384(5)
C29 N7 1.340(4)
C29 C30 1.476(6)
C30 N8 1.373(4)
C30 C31 1.376(5)
C31 C32 1.358(7)
C32 C33 1.375(7)
C33 C34 1.360(7)
C34 N8 1.355(5)
C35 C40 1.378(6)
C35 C36 1.392(6)
C36 C37 1.381(6)
C37 C38 1.367(6)
C38 C39 1.368(6)
C38 C41 1.481(6)
C39 C40 1.392(6)
C41 N9 1.322(6)
C41 N10 1.374(6)
C42 C43 1.370(6)
C42 N9 1.389(6)
C42 C55 1.436(6)
C43 N10 1.376(5)
C43 C44 1.426(7)
C44 C45 1.401(7)
C44 C49 1.418(6)
C45 C46 1.371(7)
C46 C47 1.422(8)
C47 C48 1.354(8)
C48 C49 1.398(7)
C49 C50 1.446(7)
C50 C51 1.409(7)
C50 C55 1.424(7)
C51 C52 1.355(8)
C52 C53 1.366(8)
C53 C54 1.370(7)
C54 C55 1.394(7)
Cl1 O2A 1.23(2)
Cl1 O2 1.277(16)
Cl1 O1 1.310(8)
Cl1 O4 1.348(6)
Cl1 O3A 1.534(13)
Cl1 O3 1.631(18)
Cl2 O8 1.321(8)
Cl2 O7A 1.351(12)
Cl2 O7 1.378(9)
Cl2 O5 1.404(6)
Cl2 O6 1.426(14)
Cl2 O8A 1.472(11)
O1 O2A 1.83(3)
O2 O3A 1.30(2)
O2 O2A 1.41(2)
O3 O2A 1.62(2)
O6 O7A 1.32(2)
O7 O7A 1.316(19)
O8 O8A 1.638(16)

loop_
_platon_squeeze_void_nr
_platon_squeeze_void_average_x
_platon_squeeze_void_average_y
_platon_squeeze_void_average_z
_platon_squeeze_void_volume
_platon_squeeze_void_count_electrons
_platon_squeeze_void_content
1 -0.145 0.500 0.000 717 106 ' '
